data_7018574
loop_
_publ_author_name
'Queen, Wendy L.'
'Bloch, Eric D.'
'Brown, Craig M.'
'Hudson, Matthew R.'
'Mason, Jarad A.'
'Murray, Leslie J.'
'Ramirez-Cuesta, Anibal Javier'
'Peterson, Vanessa K.'
'Long, Jeffrey R.'

_publ_section_title
;
 Hydrogen adsorption in the metal-organic frameworks Fe(2)(dobdc) and
 Fe(2)(O(2))(dobdc).
;
_journal_issue 14
_journal_name_full 'Dalton transactions (Cambridge, England : 2003)'
_journal_page_first 4180
_journal_page_last 4187
_journal_paper_doi 10.1039/c2dt12138g
_journal_volume 41
_journal_year 2012
_chemical_formula_sum 'C4 H D2.33 Fe O3.91'
_chemical_formula_weight 172.13
_chemical_name_systematic ' ?'
_space_group_IT_number 148
_symmetry_cell_setting trigonal
_symmetry_space_group_name_Hall '-R 3'
_symmetry_space_group_name_H-M 'R -3 :H'
_cell_angle_alpha 90.0
_cell_angle_beta 90.0
_cell_angle_gamma 120.0
_cell_formula_units_Z 18
_cell_length_a 25.9572(14)
_cell_length_b 25.9572
_cell_length_c 6.8430(8)
_cell_volume 3992.9(5)
_pd_block_id 2011-04-21T17:34|OXIDIZEDA_1P0_D2_phase1|||
_pd_phase_name 'from /data/people/craigy/MgMOF/BT1/1108/MOF74.xtl'
_cod_data_source_file c2dt12138g.txt
_cod_data_source_block OXIDIZEDA_1P0_D2_phase_1
_cod_depositor_comments
;
The following automatic conversions were performed:

'_geom_bond_publ_flag' value 'N' changed to 'n' according to
/home/saulius/struct/CIF-dictionaries/cif_core.dic dictionary named
'cif_core.dic' version 2.4.1 from 2010-06-29 (58
times).

'_geom_angle_publ_flag' value 'N' changed to 'n' according
to /home/saulius/struct/CIF-dictionaries/cif_core.dic dictionary
named 'cif_core.dic' version 2.4.1 from 2010-06-29 (27 times).

Automatic conversion script
Id: cif_fix_values 1715 2011-07-08 13:25:40Z adriana 
;
_cod_original_sg_symbol_H-M 'R -3'
_cod_database_code 7018574

loop_
_symmetry_equiv_pos_site_id
_symmetry_equiv_pos_as_xyz
1 +x,+y,+z
2 -y,x-y,+z
3 y-x,-x,+z
-1 -x,-y,-z
-2 +y,y-x,-z
-3 x-y,+x,-z
101 +x+1/3,+y+2/3,+z+2/3
102 -y+1/3,x-y+2/3,+z+2/3
103 y-x+1/3,-x+2/3,+z+2/3
-101 -x+2/3,-y+1/3,-z+1/3
-102 +y+2/3,y-x+1/3,-z+1/3
-103 x-y+2/3,+x+1/3,-z+1/3
201 +x+2/3,+y+1/3,+z+1/3
202 -y+2/3,x-y+1/3,+z+1/3
203 y-x+2/3,-x+1/3,+z+1/3
-201 -x+1/3,-y+2/3,-z+2/3
-202 +y+1/3,y-x+2/3,-z+2/3
-203 x-y+1/3,+x+2/3,-z+2/3

loop_
_atom_site_aniso_label
_atom_site_aniso_U_11
_atom_site_aniso_U_12
_atom_site_aniso_U_13
_atom_site_aniso_U_22
_atom_site_aniso_U_23
_atom_site_aniso_U_33
O1b 0.3(2) 0.2(1) 0.1(2) 0.4(2) -0.02(2) 0.8(3)
D1 0.26(4) 0.14(3) -0.050(25) 0.175(27) -0.05(2) 0.21(3)
D2 0.6(2) 0.4(2) -0.1(2) 0.7(1) -0.1(1) 0.4(1)

loop_
_atom_site_type_symbol
_atom_site_label
_atom_site_fract_x
_atom_site_fract_y
_atom_site_fract_z
_atom_site_occupancy
_atom_site_thermal_displace_type
_atom_site_U_iso_or_equiv
_atom_site_symmetry_multiplicity
Fe Fe 0.3809(4) 0.3480(5) 0.1410(15) 1.0 Uiso 0.0295(29) 18
O O1 0.3251(6) 0.2982(6) 0.3473(22) 1.0 Uiso 0.008(6) 18
O O2 0.3029(8) 0.2223(10) 0.6015(21) 1.0 Uiso 0.030(7) 18
O O3 0.3514(6) 0.2714(4) 0.0090(25) 1.0 Uiso 0.015(6) 18
C C1 0.3155(9) 0.2467(6) 0.4054(21) 1.0 Uiso 0.020(5) 18
C C2 0.3340(11) 0.2108(10) 0.2917(27) 1.0 Uiso 0.071(9) 18
C C3 0.3442(8) 0.2237(7) 0.0873(27) 1.0 Uiso 0.013(4) 18
C C4 0.3513(10) 0.1796(9) -0.0237(24) 1.0 Uiso 0.029(6) 18
H H 0.3649(13) 0.1917(12) -0.1804(31) 1.0 Uiso 0.003(8) 18
O O1a 0.5312(15) 0.6122(20) 0.714(6) 0.45(2) Uiso 0.004(6) 18
O O1b 0.515(6) 0.629(7) 0.916(16) 0.45(2) Uani 0.50382 18
D D1 0.5348(12) 0.6596(11) 0.7135(31) 1.61(6) Uani 0.19693 18
D D2 0.5361(30) 0.686(4) 0.359(13) 0.72(5) Uani 0.53931 18

loop_
_atom_type_symbol
_atom_type_number_in_cell
Fe 18.0
O 70.363
C 72.0
H 18.0
D 41.957

loop_
_geom_angle_atom_site_label_1
_geom_angle_atom_site_label_2
_geom_angle_atom_site_label_3
_geom_angle
_geom_angle_site_symmetry_1
_geom_angle_site_symmetry_3
_geom_angle_publ_flag
O1 Fe O1 84.02(33) 1_555 103_554 n
O1 Fe O3 83.0(9) 1_555 1_555 n
O1 Fe O3 80.4(6) 1_555 202_555 n
O1 Fe O3 81.3(7) 103_554 1_555 n
O1 Fe O3 97.1(7) 103_554 202_555 n
O3 Fe O3 163.4(10) 1_555 202_555 n
Fe O1 Fe 95.1(5) 1_555 202_555 n
Fe O1 C1 126.5(16) 1_555 1_555 n
Fe O1 C1 134.8(13) 202_555 1_555 n
Fe O3 Fe 94.9(7) 1_555 103_554 n
Fe O3 C3 125.8(15) 1_555 1_555 n
Fe O3 C3 131.2(13) 103_554 1_555 n
O1 C1 O2 128.3(17) 1_555 1_555 n
O1 C1 C2 122.6(18) 1_555 1_555 n
O2 C1 C2 106.8(14) 1_555 1_555 n
C1 C2 C3 116.8(18) 1_555 1_555 n
C1 C2 C4 117.3(17) 1_555 -201_555 n
C3 C2 C4 119.4(15) 1_555 -201_555 n
O3 C3 C2 124.0(20) 1_555 1_555 n
O3 C3 C4 121.9(18) 1_555 1_555 n
C2 C3 C4 113.9(12) 1_555 1_555 n
C2 C4 C3 123.9(14) -201_555 1_555 n
C2 C4 H 120.1(18) -201_555 1_555 n
C3 C4 H 115.0(20) 1_555 1_555 n
O1b O1a D1 67(7) 1_555 1_555 n
O1a O1b D1 44.8(31) 1_555 1_555 n
O1a D1 O1b 68(5) 1_555 1_555 n

loop_
_geom_bond_atom_site_label_1
_geom_bond_atom_site_label_2
_geom_bond_distance
_geom_bond_site_symmetry_2
_geom_bond_publ_flag
Fe Fe 2.968(9) 103_554 n
Fe Fe 2.968(9) 202_555 n
Fe O1 1.973(9) 1_555 n
Fe O1 2.050(19) 103_554 n
Fe O2 2.193(24) 202_554 n
Fe O3 1.957(9) 1_555 n
Fe O3 2.071(19) 202_555 n
Fe O1a 2.214(35) -1_666 n
Fe O1b 2.48(13) -1_666 n
Fe D1 2.497(27) -1_666 n
O1 Fe 1.973(9) 1_555 n
O1 Fe 2.050(19) 202_555 n
O1 C1 1.293(9) 1_555 n
O2 Fe 2.193(24) 103_555 n
O2 C1 1.450(9) 1_555 n
O2 C2 2.341(23) 1_555 n
O2 H 2.17(4) -201_444 n
O2 O1b 2.13(16) -103_435 n
O3 Fe 1.957(9) 1_555 n
O3 Fe 2.071(19) 103_554 n
O3 C2 2.389(24) 1_555 n
O3 C3 1.273(9) 1_555 n
O3 C4 2.391(22) 1_555 n
O3 O1a 2.34(4) -103_434 n
C1 O1 1.293(9) 1_555 n
C1 O2 1.450(9) 1_555 n
C1 C2 1.467(9) 1_555 n
C2 O2 2.341(23) 1_555 n
C2 O3 2.389(24) 1_555 n
C2 C1 1.467(9) 1_555 n
C2 C3 1.432(9) 1_555 n
C2 C4 1.383(21) -201_444 n
C2 H 2.175(26) -201_444 n
C3 O3 1.273(9) 1_555 n
C3 C2 1.432(9) 1_555 n
C3 C4 1.460(9) 1_555 n
C3 H 2.186(25) 1_555 n
C3 O1a 2.32(4) -103_434 n
C4 O3 2.391(22) 1_555 n
C4 C2 1.383(21) -201_444 n
C4 C3 1.460(9) 1_555 n
C4 H 1.123(10) 1_555 n
H O2 2.17(4) -201_444 n
H C2 2.175(26) -201_444 n
H C3 2.186(25) 1_555 n
H C4 1.123(10) 1_555 n
O1a Fe 2.214(35) -1_666 n
O1a O3 2.34(4) -102_444 n
O1a C3 2.32(4) -102_444 n
O1a O1b 1.56(5) 1_555 n
O1a D1 1.19(5) 1_555 n
O1b Fe 2.48(13) -1_666 n
O1b O2 2.13(16) -102_445 n
O1b O1a 1.56(5) 1_555 n
O1b D1 1.55(13) 1_555 n
D1 Fe 2.497(27) -1_666 n
D1 O1a 1.19(5) 1_555 n
D1 O1b 1.55(13) 1_555 n
